data_2020819
loop_
_publ_author_name
'Tanaka, Rikako'
'Matsushita, Nobuyuki'

_publ_section_title
;
 A charge-transfer salt composed of methyl viologen and
 hexacyanidoferrate(II)
;
_journal_coeditor_code UK3133
_journal_issue 6
_journal_name_full 'Acta Crystallographica Section C'
_journal_page_first 476
_journal_page_last 480
_journal_paper_doi 10.1107/S2053229617007616
_journal_volume 73
_journal_year 2017
_chemical_formula_iupac '(C12 H14 N2)2 [Fe (C N)6], 8H2 O'
_chemical_formula_moiety '2(C12 H14 N2), C6 Fe N6, 8(H2 O)'
_chemical_formula_sum 'C30 H44 Fe N10 O8'
_chemical_formula_weight 728.60
_chemical_name_systematic
;
Bis(1,1'-dimethyl-4,4'-bipyridine-1,1'-diium) hexacyanidoferrate(II)
octahydrate
;
_space_group_crystal_system monoclinic
_space_group_IT_number 14
_space_group_name_Hall '-P 2ybc'
_space_group_name_H-M_alt 'P 1 21/c 1'
_symmetry_space_group_name_Hall '-P 2ybc'
_symmetry_space_group_name_H-M 'P 1 21/c 1'
_atom_sites_solution_hydrogens mixed
_atom_sites_solution_primary direct
_atom_sites_solution_secondary difmap
_cell_angle_alpha 90.00
_cell_angle_beta 102.1424(8)
_cell_angle_gamma 90.00
_cell_formula_units_Z 2
_cell_length_a 8.73056(18)
_cell_length_b 11.7379(3)
_cell_length_c 17.6190(7)
_cell_measurement_reflns_used 10573
_cell_measurement_temperature 173(2)
_cell_measurement_theta_max 31.98
_cell_measurement_theta_min 3.36
_cell_volume 1765.17(9)
_computing_cell_refinement RAPID-AUTO
_computing_data_collection 'RAPID-AUTO (Rigaku, 2006)'
_computing_data_reduction RAPID-AUTO
_computing_molecular_graphics 'DIAMOND (Brandenburg, 2017)'
_computing_publication_material 'SHELXL-2014/7 & publCIF (Westrip, 2010)'
_computing_structure_refinement 'SHELXL-2014/7 (Sheldrick, 2015)'
_computing_structure_solution 'SHELXS97 (Sheldrick, 2008)'
_diffrn_ambient_temperature 173(2)
_diffrn_detector_area_resol_mean 10.00
_diffrn_measured_fraction_theta_full 0.997
_diffrn_measured_fraction_theta_max 0.992
_diffrn_measurement_device_type 'Rigaku R-AXIS RAPID imaging-plate'
_diffrn_measurement_method \w
_diffrn_radiation_monochromator graphite
_diffrn_radiation_source 'X-ray sealed tube'
_diffrn_radiation_type 'Mo K\a'
_diffrn_radiation_wavelength 0.71075
_diffrn_reflns_av_R_equivalents 0.0195
_diffrn_reflns_limit_h_max 13
_diffrn_reflns_limit_h_min -13
_diffrn_reflns_limit_k_max 17
_diffrn_reflns_limit_k_min -17
_diffrn_reflns_limit_l_max 26
_diffrn_reflns_limit_l_min -26
_diffrn_reflns_number 37788
_diffrn_reflns_theta_full 25.242
_diffrn_reflns_theta_max 32.017
_diffrn_reflns_theta_min 3.361
_exptl_absorpt_coefficient_mu 0.489
_exptl_absorpt_correction_T_max 0.952
_exptl_absorpt_correction_T_min 0.742
_exptl_absorpt_correction_type multi-scan
_exptl_absorpt_process_details
;
(ABSCOR; Higashi, 1995)
;
_exptl_crystal_colour 'deep blue'
_exptl_crystal_density_diffrn 1.371
_exptl_crystal_density_method 'not measured'
_exptl_crystal_description block
_exptl_crystal_F_000 768
_exptl_crystal_size_max 0.25
_exptl_crystal_size_mid 0.23
_exptl_crystal_size_min 0.10
_refine_diff_density_max 0.958
_refine_diff_density_min -0.479
_refine_ls_goodness_of_fit_ref 1.094
_refine_ls_hydrogen_treatment mixed
_refine_ls_matrix_type full
_refine_ls_number_parameters 249
_refine_ls_number_reflns 6086
_refine_ls_number_restraints 0
_refine_ls_restrained_S_all 1.094
_refine_ls_R_factor_all 0.0489
_refine_ls_R_factor_gt 0.0421
_refine_ls_shift/su_max 0.000
_refine_ls_shift/su_mean 0.000
_refine_ls_structure_factor_coef Fsqd
_refine_ls_weighting_details 'w=1/[\s^2^(Fo^2^)+(0.0725P)^2^+0.7422P] where P=(Fo^2^+2Fc^2^)/3'
_refine_ls_weighting_scheme calc
_refine_ls_wR_factor_gt 0.1221
_refine_ls_wR_factor_ref 0.1303
_reflns_number_gt 5223
_reflns_number_total 6086
_reflns_threshold_expression 'I > 2\s(I)'
_cod_data_source_file uk3133sup1.cif
_cod_data_source_block I
_cod_original_cell_volume 1765.16(9)
_cod_database_code 2020819
_shelx_space_group_comment
;
The symmetry employed for this shelxl refinement is uniquely defined
by the following loop, which should always be used as a source of
symmetry information in preference to the above space-group names.
They are only intended as comments.
;

loop_
_space_group_symop_operation_xyz
'x, y, z'
'-x, y+1/2, -z+1/2'
'-x, -y, -z'
'x, -y-1/2, z-1/2'

loop_
_atom_site_type_symbol
_atom_site_label
_atom_site_fract_x
_atom_site_fract_y
_atom_site_fract_z
_atom_site_U_iso_or_equiv
_atom_site_adp_type
_atom_site_calc_flag
_atom_site_occupancy
Fe Fe1 0.0000 0.5000 0.5000 0.01815(8) Uani d 1
C C1 0.16112(15) 0.55824(11) 0.58216(7) 0.0219(2) Uani d 1
C C2 0.06284(15) 0.34676(11) 0.52770(7) 0.0218(2) Uani d 1
C C3 -0.14104(16) 0.48557(12) 0.56983(8) 0.0246(2) Uani d 1
N N1 0.25826(15) 0.59657(11) 0.63105(7) 0.0294(2) Uani d 1
N N2 0.09604(15) 0.25361(11) 0.54721(7) 0.0293(2) Uani d 1
N N3 -0.22612(18) 0.47101(14) 0.61156(9) 0.0386(3) Uani d 1
C C11 0.22757(15) 0.45265(10) 0.86010(7) 0.0206(2) Uani d 1
C C12 0.13606(18) 0.37756(12) 0.89267(8) 0.0280(3) Uani d 1
H H12 0.136(3) 0.379(2) 0.9467(13) 0.042 Uiso d 1
C C13 0.0396(2) 0.30158(13) 0.84563(9) 0.0324(3) Uani d 1
H H13 -0.023(3) 0.247(2) 0.8658(14) 0.049 Uiso d 1
C C21 -0.0818(2) 0.22569(17) 0.71762(11) 0.0431(4) Uani d 1
H H21A -0.1374 0.1793 0.7494 0.065 Uiso calc 1
H H21B -0.0252 0.1758 0.6884 0.065 Uiso calc 1
H H21C -0.1573 0.2719 0.6814 0.065 Uiso calc 1
C C14 0.12202(19) 0.36996(13) 0.73576(8) 0.0297(3) Uani d 1
H H14 0.109(3) 0.360(2) 0.6813(14) 0.045 Uiso d 1
C C15 0.22295(16) 0.44522(11) 0.78073(7) 0.0245(2) Uani d 1
H H15 0.284(3) 0.4944(17) 0.7567(15) 0.037 Uiso d 1
C C16 0.31868(15) 0.54442(11) 0.90669(7) 0.0210(2) Uani d 1
C C17 0.25621(17) 0.60180(12) 0.96263(8) 0.0267(3) Uani d 1
H H17 0.162(3) 0.584(2) 0.9742(13) 0.040 Uiso d 1
C C18 0.33364(17) 0.69465(13) 1.00029(8) 0.0293(3) Uani d 1
H H18 0.295(3) 0.744(2) 1.0377(14) 0.044 Uiso d 1
C C22 0.55005(19) 0.83001(14) 1.02528(10) 0.0351(3) Uani d 1
H H22A 0.6416 0.8490 1.0037 0.053 Uiso calc 1
H H22B 0.5837 0.8135 1.0808 0.053 Uiso calc 1
H H22C 0.4773 0.8946 1.0180 0.053 Uiso calc 1
C C19 0.53635(17) 0.67296(14) 0.93297(10) 0.0313(3) Uani d 1
H H19 0.637(3) 0.707(2) 0.9256(14) 0.047 Uiso d 1
C C20 0.46254(16) 0.58053(13) 0.89310(9) 0.0290(3) Uani d 1
H H20 0.512(3) 0.544(2) 0.8603(14) 0.043 Uiso d 1
N N11 0.03089(16) 0.30139(11) 0.76857(7) 0.0301(3) Uani d 1
N N12 0.47067(14) 0.72866(11) 0.98484(7) 0.0266(2) Uani d 1
O O1 0.4986(2) 0.7498(2) 0.70703(13) 0.0883(8) Uani d 1
H H1A 0.4245 0.7028 0.6938 0.132 Uiso d 1
H H1B 0.4836 0.7839 0.7494 0.132 Uiso d 1
O O2 0.1495(2) 0.02811(13) 0.60196(10) 0.0497(3) Uani d 1
H H2A 0.1806 0.0332 0.6492 0.074 Uiso d 1
H H2B 0.1280 0.1025 0.5848 0.074 Uiso d 1
O O3 -0.49972(16) 0.39373(13) 0.66445(9) 0.0467(3) Uani d 1
H H3A -0.4139 0.4214 0.6508 0.070 Uiso d 1
H H3B -0.5868 0.4451 0.6508 0.070 Uiso d 1
O O4 -0.2470(3) 0.6041(2) 0.74506(11) 0.0847(7) Uani d 1
H H4A -0.2525 0.5641 0.7033 0.127 Uiso d 1
H H4B -0.3225 0.6471 0.7338 0.127 Uiso d 1

loop_
_atom_site_aniso_label
_atom_site_aniso_U_11
_atom_site_aniso_U_22
_atom_site_aniso_U_33
_atom_site_aniso_U_12
_atom_site_aniso_U_13
_atom_site_aniso_U_23
Fe1 0.01704(12) 0.02161(13) 0.01641(12) 0.00133(8) 0.00492(8) 0.00039(8)
C1 0.0225(5) 0.0238(5) 0.0204(5) 0.0009(4) 0.0067(4) 0.0034(4)
C2 0.0220(5) 0.0265(6) 0.0180(5) 0.0015(4) 0.0067(4) -0.0015(4)
C3 0.0223(6) 0.0284(6) 0.0240(6) 0.0048(4) 0.0070(5) 0.0034(4)
N1 0.0292(6) 0.0341(6) 0.0242(5) -0.0070(5) 0.0039(4) 0.0016(4)
N2 0.0337(6) 0.0288(5) 0.0268(5) 0.0064(5) 0.0098(5) 0.0009(4)
N3 0.0345(7) 0.0473(8) 0.0392(7) 0.0112(6) 0.0198(6) 0.0132(6)
C11 0.0232(5) 0.0194(5) 0.0192(5) 0.0001(4) 0.0047(4) 0.0009(4)
C12 0.0370(7) 0.0277(6) 0.0208(5) -0.0072(5) 0.0095(5) 0.0008(5)
C13 0.0411(8) 0.0296(7) 0.0294(6) -0.0120(6) 0.0142(6) -0.0015(5)
C21 0.0457(9) 0.0436(9) 0.0389(8) -0.0191(8) 0.0064(7) -0.0132(7)
C14 0.0372(7) 0.0309(6) 0.0221(6) -0.0074(5) 0.0087(5) -0.0036(5)
C15 0.0294(6) 0.0248(6) 0.0205(5) -0.0046(5) 0.0083(5) 0.0003(4)
C16 0.0215(5) 0.0211(5) 0.0197(5) 0.0004(4) 0.0030(4) -0.0001(4)
C17 0.0261(6) 0.0298(6) 0.0258(6) -0.0041(5) 0.0095(5) -0.0053(5)
C18 0.0290(6) 0.0321(7) 0.0281(6) -0.0026(5) 0.0093(5) -0.0093(5)
C22 0.0322(7) 0.0323(7) 0.0405(8) -0.0067(6) 0.0068(6) -0.0139(6)
C19 0.0240(6) 0.0327(7) 0.0389(7) -0.0044(5) 0.0103(5) -0.0107(6)
C20 0.0238(6) 0.0302(6) 0.0349(7) -0.0027(5) 0.0110(5) -0.0096(5)
N11 0.0352(6) 0.0281(5) 0.0278(6) -0.0094(5) 0.0081(5) -0.0060(4)
N12 0.0238(5) 0.0269(5) 0.0286(5) -0.0019(4) 0.0044(4) -0.0067(4)
O1 0.0579(10) 0.1224(18) 0.0932(14) -0.0444(11) 0.0356(10) -0.0718(14)
O2 0.0620(9) 0.0347(6) 0.0565(8) -0.0018(6) 0.0220(7) 0.0026(6)
O3 0.0389(7) 0.0489(7) 0.0550(8) 0.0008(6) 0.0160(6) 0.0135(6)
O4 0.1045(17) 0.0897(15) 0.0524(10) -0.0209(13) -0.0002(10) -0.0257(10)

loop_
_atom_type_symbol
_atom_type_description
_atom_type_scat_dispersion_real
_atom_type_scat_dispersion_imag
_atom_type_scat_source
C C 0.0033 0.0016 'International Tables Vol C Tables 4.2.6.8 and 6.1.1.4'
H H 0.0000 0.0000 'International Tables Vol C Tables 4.2.6.8 and 6.1.1.4'
Fe Fe 0.3463 0.8444 'International Tables Vol C Tables 4.2.6.8 and 6.1.1.4'
N N 0.0061 0.0033 'International Tables Vol C Tables 4.2.6.8 and 6.1.1.4'
O O 0.0106 0.0060 'International Tables Vol C Tables 4.2.6.8 and 6.1.1.4'

loop_
_geom_angle_atom_site_label_1
_geom_angle_atom_site_label_2
_geom_angle_atom_site_label_3
_geom_angle_site_symmetry_1
_geom_angle_site_symmetry_3
_geom_angle
_geom_angle_publ_flag
C2 Fe1 C2 3_566 . 180.0 ?
C2 Fe1 C1 3_566 3_566 90.98(5) ?
C2 Fe1 C1 . 3_566 89.02(5) ?
C2 Fe1 C1 3_566 . 89.02(5) ?
C2 Fe1 C1 . . 90.98(5) y
C1 Fe1 C1 3_566 . 180.0 ?
C2 Fe1 C3 3_566 3_566 86.67(5) ?
C2 Fe1 C3 . 3_566 93.33(5) y
C1 Fe1 C3 3_566 3_566 90.88(6) ?
C1 Fe1 C3 . 3_566 89.13(6) ?
C2 Fe1 C3 3_566 . 93.33(5) ?
C2 Fe1 C3 . . 86.67(5) ?
C1 Fe1 C3 3_566 . 89.13(6) ?
C1 Fe1 C3 . . 90.87(6) y
C3 Fe1 C3 3_566 . 180.0 ?
N1 C1 Fe1 . . 178.10(12) y
N2 C2 Fe1 . . 176.52(11) y
N3 C3 Fe1 . . 176.59(14) y
C12 C11 C15 . . 118.44(12) y
C12 C11 C16 . . 121.35(11) y
C15 C11 C16 . . 120.05(11) y
C13 C12 C11 . . 119.55(12) y
C13 C12 H12 . . 119.0(14) ?
C11 C12 H12 . . 121.4(15) ?
N11 C13 C12 . . 120.42(13) y
N11 C13 H13 . . 117.2(14) ?
C12 C13 H13 . . 122.4(14) ?
N11 C21 H21A . . 109.5 ?
N11 C21 H21B . . 109.5 ?
H21A C21 H21B . . 109.5 ?
N11 C21 H21C . . 109.5 ?
H21A C21 H21C . . 109.5 ?
H21B C21 H21C . . 109.5 ?
N11 C14 C15 . . 120.15(13) y
N11 C14 H14 . . 114.2(14) ?
C15 C14 H14 . . 125.7(14) ?
C14 C15 C11 . . 119.88(12) y
C14 C15 H15 . . 119.2(15) ?
C11 C15 H15 . . 120.8(15) ?
C20 C16 C17 . . 118.35(12) y
C20 C16 C11 . . 121.65(11) y
C17 C16 C11 . . 119.89(11) y
C18 C17 C16 . . 119.80(13) y
C18 C17 H17 . . 116.5(15) ?
C16 C17 H17 . . 123.6(15) ?
N12 C18 C17 . . 120.39(13) y
N12 C18 H18 . . 114.0(14) ?
C17 C18 H18 . . 125.5(14) ?
N12 C22 H22A . . 109.5 ?
N12 C22 H22B . . 109.5 ?
H22A C22 H22B . . 109.5 ?
N12 C22 H22C . . 109.5 ?
H22A C22 H22C . . 109.5 ?
H22B C22 H22C . . 109.5 ?
N12 C19 C20 . . 120.58(13) y
N12 C19 H19 . . 114.1(14) ?
C20 C19 H19 . . 125.3(14) ?
C19 C20 C16 . . 119.61(13) y
C19 C20 H20 . . 117.8(16) ?
C16 C20 H20 . . 122.5(16) ?
C13 N11 C14 . . 121.36(13) y
C13 N11 C21 . . 120.19(14) y
C14 N11 C21 . . 118.45(13) y
C18 N12 C19 . . 121.22(12) y
C18 N12 C22 . . 119.21(12) y
C19 N12 C22 . . 119.57(12) y
H1A O1 H1B . . 106.8 ?
H2A O2 H2B . . 105.1 ?
H3A O3 H3B . . 111.7 ?
H4A O4 H4B . . 103.3 ?

loop_
_geom_bond_atom_site_label_1
_geom_bond_atom_site_label_2
_geom_bond_site_symmetry_2
_geom_bond_distance
_geom_bond_publ_flag
Fe1 C2 3_566 1.9136(13) ?
Fe1 C2 . 1.9136(13) y
Fe1 C1 3_566 1.9195(13) ?
Fe1 C1 . 1.9196(13) y
Fe1 C3 3_566 1.9224(14) ?
Fe1 C3 . 1.9224(14) y
C1 N1 . 1.1646(18) y
C2 N2 . 1.1644(18) y
C3 N3 . 1.1626(19) y
C11 C12 . 1.3918(18) y
C11 C15 . 1.3932(17) y
C11 C16 . 1.4806(17) y
C12 C13 . 1.378(2) y
C12 H12 . 0.95(2) ?
C13 N11 . 1.3439(19) y
C13 H13 . 0.96(2) ?
C21 N11 . 1.480(2) y
C21 H21A . 0.9800 ?
C21 H21B . 0.9800 ?
C21 H21C . 0.9800 ?
C14 N11 . 1.3448(19) y
C14 C15 . 1.3751(19) y
C14 H14 . 0.95(2) ?
C15 H15 . 0.94(2) ?
C16 C20 . 1.3932(18) y
C16 C17 . 1.3959(18) y
C17 C18 . 1.3770(19) y
C17 H17 . 0.92(2) ?
C18 N12 . 1.3423(19) y
C18 H18 . 0.99(2) ?
C22 N12 . 1.4817(19) y
C22 H22A . 0.9800 ?
C22 H22B . 0.9800 ?
C22 H22C . 0.9800 ?
C19 N12 . 1.3460(18) y
C19 C20 . 1.377(2) y
C19 H19 . 0.99(2) ?
C20 H20 . 0.90(3) ?
O1 H1A . 0.8449 ?
O1 H1B . 0.8803 ?
O2 H2A . 0.8222 ?
O2 H2B . 0.9299 ?
O3 H3A . 0.8944 ?
O3 H3B . 0.9603 ?
O4 H4A . 0.8661 ?
O4 H4B . 0.8201 ?

loop_
_geom_hbond_atom_site_label_D
_geom_hbond_atom_site_label_H
_geom_hbond_atom_site_label_A
_geom_hbond_site_symmetry_A
_geom_hbond_distance_DH
_geom_hbond_distance_HA
_geom_hbond_distance_DA
_geom_hbond_angle_DHA
O1 H1A N1 . 0.84 2.05 2.872(2) 163.7
O1 H1B O3 2_556 0.88 1.97 2.823(2) 161.7
O2 H2A O4 2_546 0.82 2.01 2.797(3) 159.7
O2 H2B N2 . 0.93 1.89 2.822(2) 176.3
O3 H3A N3 . 0.89 2.00 2.887(2) 174.1
O3 H3B N1 1_455 0.96 2.22 3.155(2) 165.3
O4 H4A N3 . 0.87 2.01 2.861(3) 170.4
O4 H4B O1 1_455 0.82 1.95 2.771(4) 179.7

loop_
_geom_torsion_atom_site_label_1
_geom_torsion_atom_site_label_2
_geom_torsion_atom_site_label_3
_geom_torsion_atom_site_label_4
_geom_torsion
C12 C11 C16 C17 -37.41(19)

_cod_database_fobs_code 2020819
